data_2212676
loop_
_publ_author_name
'Yan, Chao-Guo'
'Liu, Li'
'Han, Jun'

_publ_section_title
;
 (1-Ferrocenylbutane-1,3-dionato)[tris(2-aminoethyl)amine]cobalt(II)
 chloride tetraphenylborate acetone solvate
;
_journal_coeditor_code SF2006
_journal_issue 3
_journal_name_full 'Acta Crystallographica Section E'
_journal_page_first m683
_journal_page_last m684
_journal_paper_doi 10.1107/S1600536806045156
_journal_volume 63
_journal_year 2007
_chemical_formula_iupac '[Co Fe (C5 H5) (C9 H8 O2) (C6 H18 N4)] (C24 H20 B) Cl, C3 H6 O'
_chemical_formula_moiety 'C20 H31 Co Fe N4 O2 2+, C24 H20 B -, Cl -, C3 H6 O'
_chemical_formula_sum 'C47 H57 B Cl Co Fe N4 O3'
_chemical_formula_weight 887.01
_chemical_name_systematic
;
(1-ferrocenylbutane-1,3-dionato)[tris(2-aminoethyl)amine]cobalt(II)
chloride tetraphenylborate acetone solvate,
;
_space_group_IT_number 14
_symmetry_cell_setting monoclinic
_symmetry_space_group_name_Hall '-P 2yn'
_symmetry_space_group_name_H-M 'P 1 21/n 1'
_atom_sites_solution_hydrogens geom
_atom_sites_solution_primary direct
_atom_sites_solution_secondary difmap
_audit_creation_method SHELXL-97
_cell_angle_alpha 90.00
_cell_angle_beta 98.4630(10)
_cell_angle_gamma 90.00
_cell_formula_units_Z 4
_cell_length_a 15.0945(3)
_cell_length_b 12.0255(3)
_cell_length_c 25.4724(5)
_cell_measurement_reflns_used 3894
_cell_measurement_temperature 294(2)
_cell_measurement_theta_max 20.010
_cell_measurement_theta_min 2.249
_cell_volume 4573.38(17)
_computing_cell_refinement 'SAINT (Bruker, 1997)'
_computing_data_collection 'SMART (Bruker, 1997)'
_computing_data_reduction SAINT
_computing_molecular_graphics SHELXTL
_computing_publication_material SHELXTL
_computing_structure_refinement SHELXTL
_computing_structure_solution 'SHELXTL  (Bruker, 2001)'
_diffrn_ambient_temperature 294(2)
_diffrn_measured_fraction_theta_full 0.999
_diffrn_measured_fraction_theta_max 0.999
_diffrn_measurement_device_type 'Bruker SMART APEX CCD'
_diffrn_measurement_method '\f and \w'
_diffrn_radiation_monochromator graphite
_diffrn_radiation_source 'fine-focus sealed tube'
_diffrn_radiation_type MoK\a
_diffrn_radiation_wavelength 0.71073
_diffrn_reflns_av_R_equivalents 0.0415
_diffrn_reflns_av_sigmaI/netI 0.0526
_diffrn_reflns_limit_h_max 18
_diffrn_reflns_limit_h_min -14
_diffrn_reflns_limit_k_max 14
_diffrn_reflns_limit_k_min -14
_diffrn_reflns_limit_l_max 31
_diffrn_reflns_limit_l_min -31
_diffrn_reflns_number 25343
_diffrn_reflns_theta_full 26.00
_diffrn_reflns_theta_max 26.00
_diffrn_reflns_theta_min 1.62
_exptl_absorpt_coefficient_mu 0.782
_exptl_absorpt_correction_T_max 0.9330
_exptl_absorpt_correction_T_min 0.7451
_exptl_absorpt_correction_type multi-scan
_exptl_absorpt_process_details '(SADABS; Sheldrick, 1996)'
_exptl_crystal_colour red
_exptl_crystal_density_diffrn 1.288
_exptl_crystal_density_method 'not measured'
_exptl_crystal_description prism
_exptl_crystal_F_000 1864
_exptl_crystal_size_max 0.40
_exptl_crystal_size_mid 0.13
_exptl_crystal_size_min 0.09
_refine_diff_density_max 0.399
_refine_diff_density_min -0.320
_refine_ls_extinction_method none
_refine_ls_goodness_of_fit_ref 1.021
_refine_ls_hydrogen_treatment constr
_refine_ls_matrix_type full
_refine_ls_number_parameters 525
_refine_ls_number_reflns 8977
_refine_ls_number_restraints 10
_refine_ls_restrained_S_all 1.030
_refine_ls_R_factor_all 0.0890
_refine_ls_R_factor_gt 0.0476
_refine_ls_shift/su_max 0.002
_refine_ls_shift/su_mean 0.000
_refine_ls_structure_factor_coef Fsqd
_refine_ls_weighting_details 'calc w=1/[\s^2^(Fo^2^)+(0.0496P)^2^+1.5874P] where P=(Fo^2^+2Fc^2^)/3'
_refine_ls_weighting_scheme calc
_refine_ls_wR_factor_gt 0.1059
_refine_ls_wR_factor_ref 0.1259
_reflns_number_gt 5573
_reflns_number_total 8977
_reflns_threshold_expression I>2\s(I)
_cod_data_source_file sf2006.cif
_cod_data_source_block I
_cod_original_cell_volume 4573.37(17)
_cod_original_sg_symbol_Hall -P2yn
_cod_original_sg_symbol_H-M 'P 21/n'
_cod_database_code 2212676
_cod_database_fobs_code 2212676

loop_
_symmetry_equiv_pos_as_xyz
'x, y, z'
'-x+1/2, y+1/2, -z+1/2'
'-x, -y, -z'
'x-1/2, -y-1/2, z-1/2'

loop_
_atom_site_type_symbol
_atom_site_label
_atom_site_fract_x
_atom_site_fract_y
_atom_site_fract_z
_atom_site_U_iso_or_equiv
_atom_site_adp_type
_atom_site_calc_flag
_atom_site_refinement_flags
_atom_site_occupancy
_atom_site_disorder_assembly
_atom_site_disorder_group
Co Co1 0.57674(3) 0.78996(3) 0.198810(16) 0.04375(14) Uani d . 1 A 1
Fe Fe1 0.55714(3) 0.90666(4) 0.405316(19) 0.05557(16) Uani d . 1 A 1
Cl Cl1 0.78104(6) 0.98745(8) 0.27761(4) 0.0706(3) Uani d . 1 B 1
B B1 0.3784(3) 0.2542(3) 0.09661(15) 0.0477(9) Uani d . 1 C 1
C C1 0.5356(3) 0.7106(3) 0.09635(14) 0.0726(12) Uani d . 1 A 1
H H1A 0.5529 0.6957 0.0618 0.087 Uiso calc R 1 A 1
H H1B 0.4747 0.7386 0.0911 0.087 Uiso calc R 1 A 1
C C2 0.5415(3) 0.6051(3) 0.12911(15) 0.0766(12) Uani d . 1 A 1
H H2A 0.4901 0.5581 0.1174 0.092 Uiso calc R 1 A 1
H H2B 0.5952 0.5643 0.1245 0.092 Uiso calc R 1 A 1
C C3 0.5761(3) 0.9101(3) 0.10612(13) 0.0749(12) Uani d . 1 A 1
H H3A 0.5117 0.9202 0.0990 0.090 Uiso calc R 1 A 1
H H3B 0.6003 0.9228 0.0734 0.090 Uiso calc R 1 A 1
C C4 0.6168(3) 0.9916(3) 0.14821(13) 0.0723(11) Uani d . 1 A 1
H H4A 0.6809 0.9970 0.1482 0.087 Uiso calc R 1 A 1
H H4B 0.5907 1.0648 0.1411 0.087 Uiso calc R 1 A 1
C C5 0.6931(3) 0.7633(4) 0.12290(16) 0.0817(13) Uani d . 1 A 1
H H5A 0.6956 0.6856 0.1131 0.098 Uiso calc R 1 A 1
H H5B 0.7147 0.8070 0.0954 0.098 Uiso calc R 1 A 1
C C6 0.7528(3) 0.7819(3) 0.17411(15) 0.0694(11) Uani d . 1 A 1
H H6A 0.8048 0.7338 0.1762 0.083 Uiso calc R 1 A 1
H H6B 0.7732 0.8584 0.1764 0.083 Uiso calc R 1 A 1
C C7 0.6087(5) 1.0360(4) 0.3685(2) 0.0960(17) Uani d . 1 A 1
H H7 0.6212 1.0349 0.3339 0.115 Uiso calc R 1 A 1
C C8 0.6675(3) 1.0057(4) 0.4143(3) 0.0987(16) Uani d . 1 A 1
H H8 0.7263 0.9814 0.4156 0.118 Uiso calc R 1 A 1
C C9 0.6217(4) 1.0188(4) 0.45737(18) 0.0866(14) Uani d . 1 A 1
H H9 0.6442 1.0045 0.4927 0.104 Uiso calc R 1 A 1
C C10 0.5376(4) 1.0564(3) 0.43856(18) 0.0814(13) Uani d . 1 A 1
H H10 0.4933 1.0719 0.4593 0.098 Uiso calc R 1 A 1
C C11 0.5286(4) 1.0676(4) 0.38456(18) 0.0853(13) Uani d . 1 A 1
H H11 0.4777 1.0921 0.3625 0.102 Uiso calc R 1 A 1
C C12 0.5907(3) 0.7512(3) 0.38311(13) 0.0602(9) Uani d . 1 A 1
H H12 0.6440 0.7315 0.3713 0.072 Uiso calc R 1 A 1
C C13 0.5736(3) 0.7499(3) 0.43631(15) 0.0755(12) Uani d . 1 A 1
H H13 0.6142 0.7286 0.4657 0.091 Uiso calc R 1 A 1
C C14 0.4864(3) 0.7855(4) 0.43736(16) 0.0805(13) Uani d . 1 A 1
H H14 0.4592 0.7919 0.4677 0.097 Uiso calc R 1 A 1
C C15 0.4460(3) 0.8102(3) 0.38559(16) 0.0711(11) Uani d . 1 A 1
H H15 0.3879 0.8361 0.3756 0.085 Uiso calc R 1 A 1
C C16 0.5107(2) 0.7884(3) 0.35093(13) 0.0525(8) Uani d . 1 A 1
C C17 0.5006(2) 0.8023(2) 0.29317(13) 0.0468(8) Uani d . 1 A 1
C C18 0.4180(2) 0.8336(3) 0.26461(14) 0.0567(9) Uani d . 1 A 1
H H18 0.3724 0.8512 0.2841 0.068 Uiso calc R 1 A 1
C C19 0.3984(2) 0.8408(3) 0.21044(16) 0.0537(9) Uani d . 1 A 1
C C20 0.3053(2) 0.8706(3) 0.18463(16) 0.0741(11) Uani d . 1 A 1
H H20A 0.3042 0.9465 0.1730 0.111 Uiso calc R 1 A 1
H H20B 0.2643 0.8613 0.2098 0.111 Uiso calc R 1 A 1
H H20C 0.2879 0.8229 0.1547 0.111 Uiso calc R 1 A 1
C C21 0.4798(2) 0.2371(2) 0.08154(12) 0.0447(8) Uani d . 1 C 1
C C22 0.5011(2) 0.1649(3) 0.04228(12) 0.0491(8) Uani d . 1 C 1
H H22 0.4552 0.1239 0.0230 0.059 Uiso calc R 1 C 1
C C23 0.5873(3) 0.1517(3) 0.03082(13) 0.0579(9) Uani d . 1 C 1
H H23 0.5982 0.1033 0.0040 0.069 Uiso calc R 1 C 1
C C24 0.6569(3) 0.2103(3) 0.05917(15) 0.0625(10) Uani d . 1 C 1
H H24 0.7151 0.2007 0.0520 0.075 Uiso calc R 1 C 1
C C25 0.6398(3) 0.2830(3) 0.09813(15) 0.0633(10) Uani d . 1 C 1
H H25 0.6862 0.3229 0.1176 0.076 Uiso calc R 1 C 1
C C26 0.5525(2) 0.2963(3) 0.10815(13) 0.0540(9) Uani d . 1 C 1
H H26 0.5419 0.3474 0.1339 0.065 Uiso calc R 1 C 1
C C27 0.3540(2) 0.3876(3) 0.09014(13) 0.0501(8) Uani d . 1 C 1
C C28 0.3702(3) 0.4448(3) 0.04499(14) 0.0655(10) Uani d . 1 C 1
H H28 0.3976 0.4069 0.0199 0.079 Uiso calc R 1 C 1
C C29 0.3475(3) 0.5558(3) 0.03574(17) 0.0800(13) Uani d . 1 C 1
H H29 0.3595 0.5905 0.0049 0.096 Uiso calc R 1 C 1
C C30 0.3079(3) 0.6134(4) 0.0715(2) 0.0973(16) Uani d . 1 C 1
H H30 0.2919 0.6875 0.0654 0.117 Uiso calc R 1 C 1
C C31 0.2917(3) 0.5616(4) 0.1168(2) 0.1059(17) Uani d . 1 C 1
H H31 0.2648 0.6009 0.1416 0.127 Uiso calc R 1 C 1
C C32 0.3149(3) 0.4501(3) 0.12635(17) 0.0784(12) Uani d . 1 C 1
H H32 0.3040 0.4171 0.1578 0.094 Uiso calc R 1 C 1
C C33 0.3735(2) 0.2122(3) 0.15763(13) 0.0529(9) Uani d . 1 C 1
C C34 0.4469(3) 0.1936(4) 0.19650(15) 0.0789(12) Uani d . 1 C 1
H H34 0.5040 0.2046 0.1879 0.095 Uiso calc R 1 C 1
C C35 0.4385(3) 0.1595(5) 0.24714(17) 0.1083(18) Uani d . 1 C 1
H H35 0.4897 0.1482 0.2717 0.130 Uiso calc R 1 C 1
C C36 0.3563(4) 0.1421(4) 0.26188(17) 0.0988(16) Uani d . 1 C 1
H H36 0.3513 0.1196 0.2962 0.119 Uiso calc R 1 C 1
C C37 0.2822(3) 0.1582(3) 0.22581(17) 0.0743(11) Uani d . 1 C 1
H H37 0.2257 0.1465 0.2352 0.089 Uiso calc R 1 C 1
C C38 0.2909(3) 0.1923(3) 0.17459(15) 0.0630(10) Uani d . 1 C 1
H H38 0.2391 0.2024 0.1504 0.076 Uiso calc R 1 C 1
C C39 0.3047(2) 0.1806(3) 0.05680(13) 0.0492(8) Uani d . 1 C 1
C C40 0.2403(2) 0.2248(3) 0.01752(13) 0.0581(9) Uani d . 1 C 1
H H40 0.2382 0.3014 0.0125 0.070 Uiso calc R 1 C 1
C C41 0.1789(3) 0.1582(4) -0.01450(15) 0.0728(11) Uani d . 1 C 1
H H41 0.1369 0.1912 -0.0401 0.087 Uiso calc R 1 C 1
C C42 0.1797(3) 0.0458(4) -0.00877(18) 0.0805(13) Uani d . 1 C 1
H H42 0.1388 0.0017 -0.0303 0.097 Uiso calc R 1 C 1
C C43 0.2423(3) -0.0017(3) 0.02967(19) 0.0786(12) Uani d . 1 C 1
H H43 0.2435 -0.0783 0.0345 0.094 Uiso calc R 1 C 1
C C44 0.3032(3) 0.0648(3) 0.06099(15) 0.0633(10) Uani d . 1 C 1
H H44 0.3453 0.0307 0.0862 0.076 Uiso calc R 1 C 1
N N2 0.54357(19) 0.6340(2) 0.18567(11) 0.0572(7) Uani d . 1 A 1
H H2C 0.5834 0.5901 0.2057 0.069 Uiso calc R 1 A 1
H H2D 0.4893 0.6217 0.1951 0.069 Uiso calc R 1 A 1
N N3 0.59786(19) 0.9501(2) 0.20084(10) 0.0527(7) Uani d . 1 A 1
H H3C 0.5494 0.9851 0.2095 0.063 Uiso calc R 1 A 1
H H3D 0.6447 0.9657 0.2259 0.063 Uiso calc R 1 A 1
N N4 0.70290(17) 0.7573(2) 0.21801(10) 0.0475(6) Uani d . 1 A 1
H H4C 0.7253 0.7981 0.2465 0.057 Uiso calc R 1 A 1
H H4D 0.7097 0.6850 0.2268 0.057 Uiso calc R 1 A 1
N N5 0.5976(2) 0.7944(2) 0.12562(10) 0.0596(8) Uani d . 1 A 1
O O1 0.56990(14) 0.78046(18) 0.27181(8) 0.0506(6) Uani d . 1 A 1
O O2 0.45375(16) 0.82390(18) 0.17759(9) 0.0573(6) Uani d . 1 A 1
O O3 0.5667(11) 0.3792(17) 0.3638(7) 0.256(9) Uiso d PD 0.424(11) D 1
C C47 0.4327(15) 0.443(2) 0.3896(9) 0.223(11) Uiso d PD 0.424(11) D 1
H H47A 0.4221 0.3753 0.4073 0.335 Uiso calc PR 0.424(11) D 1
H H47B 0.3767 0.4741 0.3733 0.335 Uiso calc PR 0.424(11) D 1
H H47C 0.4622 0.4954 0.4150 0.335 Uiso calc PR 0.424(11) D 1
C C45 0.4746(15) 0.458(2) 0.2901(6) 0.188(9) Uiso d PD 0.424(11) D 1
H H45A 0.4985 0.5310 0.2872 0.282 Uiso calc PR 0.424(11) D 1
H H45B 0.4114 0.4582 0.2776 0.282 Uiso calc PR 0.424(11) D 1
H H45C 0.5037 0.4069 0.2691 0.282 Uiso calc PR 0.424(11) D 1
C C46 0.4908(12) 0.4208(18) 0.3479(6) 0.180(9) Uiso d PD 0.424(11) D 1
C C46' 0.4619(6) 0.4962(8) 0.3165(3) 0.096(3) Uiso d PD 0.576(11) D 2
O O3' 0.4333(5) 0.5495(7) 0.2775(3) 0.134(3) Uiso d PD 0.576(11) D 2
C C47' 0.4238(7) 0.4986(9) 0.3675(4) 0.112(4) Uiso d PD 0.576(11) D 2
H H47D 0.4506 0.5584 0.3892 0.167 Uiso calc PR 0.576(11) D 2
H H47E 0.4362 0.4294 0.3858 0.167 Uiso calc PR 0.576(11) D 2
H H47F 0.3602 0.5097 0.3601 0.167 Uiso calc PR 0.576(11) D 2
C C45' 0.5533(8) 0.4482(16) 0.3302(8) 0.233(8) Uiso d PD 0.576(11) D 2
H H45D 0.5487 0.3707 0.3384 0.350 Uiso calc PR 0.576(11) D 2
H H45E 0.5846 0.4864 0.3605 0.350 Uiso calc PR 0.576(11) D 2
H H45F 0.5854 0.4566 0.3007 0.350 Uiso calc PR 0.576(11) D 2

loop_
_atom_site_aniso_label
_atom_site_aniso_U_11
_atom_site_aniso_U_22
_atom_site_aniso_U_33
_atom_site_aniso_U_12
_atom_site_aniso_U_13
_atom_site_aniso_U_23
Co1 0.0508(3) 0.0369(2) 0.0410(2) 0.0028(2) -0.00202(19) -0.00012(18)
Fe1 0.0565(3) 0.0638(3) 0.0477(3) -0.0093(3) 0.0121(2) -0.0042(2)
Cl1 0.0661(6) 0.0543(5) 0.0873(7) -0.0134(5) -0.0018(5) -0.0106(5)
B1 0.052(2) 0.040(2) 0.051(2) 0.0082(18) 0.0060(18) 0.0007(17)
C1 0.108(3) 0.049(2) 0.051(2) 0.002(2) -0.018(2) -0.0126(17)
C2 0.104(3) 0.045(2) 0.069(3) 0.007(2) -0.027(2) -0.0117(18)
C3 0.128(4) 0.050(2) 0.043(2) 0.001(2) 0.002(2) 0.0060(17)
C4 0.118(3) 0.042(2) 0.054(2) -0.006(2) 0.004(2) 0.0064(17)
C5 0.100(4) 0.085(3) 0.065(3) 0.004(3) 0.029(3) -0.013(2)
C6 0.066(3) 0.076(3) 0.072(3) 0.000(2) 0.025(2) -0.002(2)
C7 0.148(5) 0.072(3) 0.080(3) -0.042(3) 0.056(4) -0.015(3)
C8 0.059(3) 0.071(3) 0.168(6) -0.018(2) 0.026(4) -0.020(3)
C9 0.108(4) 0.077(3) 0.067(3) -0.017(3) -0.013(3) -0.008(2)
C10 0.106(4) 0.067(3) 0.077(3) 0.003(3) 0.032(3) -0.007(2)
C11 0.104(4) 0.076(3) 0.071(3) -0.002(3) -0.002(3) 0.012(2)
C12 0.072(3) 0.061(2) 0.049(2) -0.0031(19) 0.0145(19) 0.0018(17)
C13 0.098(4) 0.075(3) 0.053(2) -0.014(3) 0.010(2) 0.010(2)
C14 0.097(4) 0.090(3) 0.061(3) -0.028(3) 0.033(3) -0.008(2)
C15 0.058(3) 0.083(3) 0.076(3) -0.022(2) 0.023(2) -0.014(2)
C16 0.051(2) 0.055(2) 0.052(2) -0.0084(17) 0.0117(17) -0.0028(16)
C17 0.046(2) 0.0394(18) 0.054(2) -0.0071(15) 0.0063(17) -0.0011(15)
C18 0.043(2) 0.062(2) 0.065(2) 0.0035(17) 0.0067(18) -0.0003(18)
C19 0.044(2) 0.0351(18) 0.077(3) 0.0002(15) -0.0062(19) 0.0009(17)
C20 0.051(2) 0.067(3) 0.095(3) 0.0097(19) -0.017(2) 0.008(2)
C21 0.054(2) 0.0336(17) 0.0455(18) 0.0032(15) 0.0052(16) 0.0080(14)
C22 0.054(2) 0.052(2) 0.0413(18) 0.0027(17) 0.0056(16) 0.0058(15)
C23 0.064(3) 0.065(2) 0.047(2) 0.009(2) 0.0155(18) 0.0074(17)
C24 0.052(2) 0.070(2) 0.068(2) 0.001(2) 0.016(2) 0.020(2)
C25 0.058(3) 0.053(2) 0.078(3) -0.0095(19) 0.007(2) 0.010(2)
C26 0.067(3) 0.0387(18) 0.055(2) 0.0013(17) 0.0072(18) -0.0006(15)
C27 0.051(2) 0.0420(19) 0.054(2) 0.0059(16) -0.0029(16) -0.0009(15)
C28 0.092(3) 0.044(2) 0.053(2) 0.0044(19) -0.011(2) 0.0004(17)
C29 0.106(4) 0.051(2) 0.073(3) 0.000(2) -0.022(3) 0.011(2)
C30 0.091(4) 0.044(2) 0.154(5) 0.018(2) 0.006(3) 0.011(3)
C31 0.110(4) 0.056(3) 0.164(5) 0.020(3) 0.062(4) -0.009(3)
C32 0.089(3) 0.052(2) 0.100(3) 0.014(2) 0.035(3) 0.000(2)
C33 0.061(2) 0.0440(19) 0.055(2) 0.0158(17) 0.0117(18) 0.0026(16)
C34 0.066(3) 0.118(4) 0.055(2) 0.025(2) 0.018(2) 0.021(2)
C35 0.083(4) 0.184(6) 0.059(3) 0.037(3) 0.016(3) 0.037(3)
C36 0.100(4) 0.139(4) 0.063(3) 0.037(3) 0.029(3) 0.034(3)
C37 0.079(3) 0.074(3) 0.076(3) 0.013(2) 0.034(2) 0.010(2)
C38 0.064(3) 0.059(2) 0.067(2) 0.0140(19) 0.012(2) 0.0078(18)
C39 0.055(2) 0.0438(19) 0.051(2) 0.0056(16) 0.0147(17) 0.0001(15)
C40 0.058(2) 0.058(2) 0.058(2) 0.0040(18) 0.0067(18) -0.0042(18)
C41 0.062(3) 0.089(3) 0.065(3) 0.002(2) 0.002(2) -0.014(2)
C42 0.068(3) 0.085(3) 0.090(3) -0.017(3) 0.017(3) -0.034(3)
C43 0.074(3) 0.051(2) 0.115(4) -0.010(2) 0.029(3) -0.016(2)
C44 0.061(2) 0.051(2) 0.079(3) 0.0031(19) 0.015(2) -0.0019(19)
N2 0.0518(18) 0.0399(15) 0.075(2) 0.0009(13) -0.0057(15) 0.0038(14)
N3 0.0668(19) 0.0404(15) 0.0474(16) 0.0055(13) -0.0035(14) -0.0028(12)
N4 0.0522(17) 0.0381(14) 0.0521(16) -0.0018(12) 0.0078(13) -0.0011(12)
N5 0.088(2) 0.0452(17) 0.0419(16) 0.0053(16) -0.0008(15) -0.0043(13)
O1 0.0434(13) 0.0633(15) 0.0441(12) 0.0055(11) 0.0026(10) 0.0041(10)
O2 0.0559(16) 0.0544(14) 0.0554(14) 0.0101(12) -0.0123(12) 0.0001(11)

loop_
_atom_type_symbol
_atom_type_description
_atom_type_scat_dispersion_real
_atom_type_scat_dispersion_imag
_atom_type_scat_source
C C 0.0033 0.0016 'International Tables Vol C Tables 4.2.6.8 and 6.1.1.4'
H H 0.0000 0.0000 'International Tables Vol C Tables 4.2.6.8 and 6.1.1.4'
N N 0.0061 0.0033 'International Tables Vol C Tables 4.2.6.8 and 6.1.1.4'
O O 0.0106 0.0060 'International Tables Vol C Tables 4.2.6.8 and 6.1.1.4'
Co Co 0.3494 0.9721 'International Tables Vol C Tables 4.2.6.8 and 6.1.1.4'
B B 0.0013 0.0007 'International Tables Vol C Tables 4.2.6.8 and 6.1.1.4'
Cl Cl 0.1484 0.1585 'International Tables Vol C Tables 4.2.6.8 and 6.1.1.4'
Fe Fe 0.3463 0.8444 'International Tables Vol C Tables 4.2.6.8 and 6.1.1.4'

loop_
_geom_angle_atom_site_label_1
_geom_angle_atom_site_label_2
_geom_angle_atom_site_label_3
_geom_angle
O1 Co1 O2 95.79(10)
O1 Co1 N4 86.16(10)
O2 Co1 N4 177.96(11)
O1 Co1 N5 173.59(12)
O2 Co1 N5 90.60(12)
N4 Co1 N5 87.46(12)
O1 Co1 N3 93.80(10)
O2 Co1 N3 86.82(11)
N4 Co1 N3 92.45(11)
N5 Co1 N3 87.08(11)
O1 Co1 N2 93.50(11)
O2 Co1 N2 86.71(11)
N4 Co1 N2 93.79(11)
N5 Co1 N2 86.32(12)
N3 Co1 N2 170.70(11)
C7 Fe1 C10 66.56(18)
C7 Fe1 C8 40.50(19)
C10 Fe1 C8 66.45(19)
C7 Fe1 C11 39.87(19)
C10 Fe1 C11 39.35(16)
C8 Fe1 C11 67.1(2)
C7 Fe1 C9 67.29(18)
C10 Fe1 C9 39.26(17)
C8 Fe1 C9 39.92(19)
C11 Fe1 C9 66.56(18)
C7 Fe1 C16 109.76(16)
C10 Fe1 C16 147.86(18)
C8 Fe1 C16 132.9(2)
C11 Fe1 C16 116.67(16)
C9 Fe1 C16 171.6(2)
C7 Fe1 C12 116.54(18)
C10 Fe1 C12 170.61(18)
C8 Fe1 C12 109.61(18)
C11 Fe1 C12 148.39(17)
C9 Fe1 C12 132.35(19)
C16 Fe1 C12 41.01(13)
C7 Fe1 C15 132.8(2)
C10 Fe1 C15 116.25(19)
C8 Fe1 C15 172.3(2)
C11 Fe1 C15 109.95(19)
C9 Fe1 C15 146.5(2)
C16 Fe1 C15 41.17(13)
C12 Fe1 C15 68.84(16)
C7 Fe1 C13 148.4(2)
C10 Fe1 C13 132.35(17)
C8 Fe1 C13 116.4(2)
C11 Fe1 C13 170.35(19)
C9 Fe1 C13 109.87(18)
C16 Fe1 C13 68.21(15)
C12 Fe1 C13 40.58(14)
C15 Fe1 C13 67.67(18)
C7 Fe1 C14 171.2(3)
C10 Fe1 C14 110.43(17)
C8 Fe1 C14 147.0(2)
C11 Fe1 C14 132.7(2)
C9 Fe1 C14 116.08(18)
C16 Fe1 C14 68.05(14)
C12 Fe1 C14 67.84(16)
C15 Fe1 C14 40.11(16)
C13 Fe1 C14 39.67(16)
C21 B1 C33 110.8(3)
C21 B1 C39 110.9(3)
C33 B1 C39 107.2(3)
C21 B1 C27 107.5(3)
C33 B1 C27 110.7(3)
C39 B1 C27 109.9(3)
N5 C1 C2 108.0(3)
N5 C1 H1A 110.1
C2 C1 H1A 110.1
N5 C1 H1B 110.1
C2 C1 H1B 110.1
H1A C1 H1B 108.4
N2 C2 C1 109.3(3)
N2 C2 H2A 109.8
C1 C2 H2A 109.8
N2 C2 H2B 109.8
C1 C2 H2B 109.8
H2A C2 H2B 108.3
N5 C3 C4 108.7(3)
N5 C3 H3A 109.9
C4 C3 H3A 109.9
N5 C3 H3B 109.9
C4 C3 H3B 109.9
H3A C3 H3B 108.3
N3 C4 C3 107.9(3)
N3 C4 H4A 110.1
C3 C4 H4A 110.1
N3 C4 H4B 110.1
C3 C4 H4B 110.1
H4A C4 H4B 108.4
C6 C5 N5 112.6(3)
C6 C5 H5A 109.1
N5 C5 H5A 109.1
C6 C5 H5B 109.1
N5 C5 H5B 109.1
H5A C5 H5B 107.8
N4 C6 C5 109.0(3)
N4 C6 H6A 109.9
C5 C6 H6A 109.9
N4 C6 H6B 109.9
C5 C6 H6B 109.9
H6A C6 H6B 108.3
C11 C7 C8 107.4(4)
C11 C7 Fe1 70.3(3)
C8 C7 Fe1 69.9(3)
C11 C7 H7 126.3
C8 C7 H7 126.3
Fe1 C7 H7 125.0
C9 C8 C7 107.3(4)
C9 C8 Fe1 70.1(3)
C7 C8 Fe1 69.6(3)
C9 C8 H8 126.3
C7 C8 H8 126.3
Fe1 C8 H8 125.6
C10 C9 C8 107.8(4)
C10 C9 Fe1 70.1(3)
C8 C9 Fe1 69.9(3)
C10 C9 H9 126.1
C8 C9 H9 126.1
Fe1 C9 H9 125.4
C9 C10 C11 109.6(4)
C9 C10 Fe1 70.6(3)
C11 C10 Fe1 70.6(3)
C9 C10 H10 125.2
C11 C10 H10 125.2
Fe1 C10 H10 125.2
C10 C11 C7 107.9(4)
C10 C11 Fe1 70.1(2)
C7 C11 Fe1 69.8(3)
C10 C11 H11 126.1
C7 C11 H11 126.1
Fe1 C11 H11 125.7
C13 C12 C16 107.2(4)
C13 C12 Fe1 70.0(2)
C16 C12 Fe1 69.4(2)
C13 C12 H12 126.4
C16 C12 H12 126.4
Fe1 C12 H12 125.8
C14 C13 C12 108.7(4)
C14 C13 Fe1 70.2(3)
C12 C13 Fe1 69.5(2)
C14 C13 H13 125.6
C12 C13 H13 125.6
Fe1 C13 H13 126.3
C13 C14 C15 109.3(4)
C13 C14 Fe1 70.1(2)
C15 C14 Fe1 69.7(2)
C13 C14 H14 125.4
C15 C14 H14 125.4
Fe1 C14 H14 126.3
C14 C15 C16 107.4(4)
C14 C15 Fe1 70.2(2)
C16 C15 Fe1 69.30(19)
C14 C15 H15 126.3
C16 C15 H15 126.3
Fe1 C15 H15 125.8
C12 C16 C15 107.4(3)
C12 C16 C17 124.5(3)
C15 C16 C17 128.1(3)
C12 C16 Fe1 69.6(2)
C15 C16 Fe1 69.5(2)
C17 C16 Fe1 125.3(2)
O1 C17 C18 123.9(3)
O1 C17 C16 115.7(3)
C18 C17 C16 120.3(3)
C19 C18 C17 125.7(3)
C19 C18 H18 117.1
C17 C18 H18 117.1
O2 C19 C18 125.6(3)
O2 C19 C20 114.1(3)
C18 C19 C20 120.3(4)
C22 C21 C26 114.7(3)
C22 C21 B1 124.4(3)
C26 C21 B1 121.0(3)
C23 C22 C21 123.0(3)
C23 C22 H22 118.5
C21 C22 H22 118.5
C24 C23 C22 119.9(3)
C24 C23 H23 120.0
C22 C23 H23 120.0
C25 C24 C23 119.6(4)
C25 C24 H24 120.2
C23 C24 H24 120.2
C24 C25 C26 119.4(4)
C24 C25 H25 120.3
C26 C25 H25 120.3
C25 C26 C21 123.4(3)
C25 C26 H26 118.3
C21 C26 H26 118.3
C32 C27 C28 115.2(3)
C32 C27 B1 124.9(3)
C28 C27 B1 119.9(3)
C29 C28 C27 123.0(4)
C29 C28 H28 118.5
C27 C28 H28 118.5
C30 C29 C28 120.0(4)
C30 C29 H29 120.0
C28 C29 H29 120.0
C29 C30 C31 119.2(4)
C29 C30 H30 120.4
C31 C30 H30 120.4
C30 C31 C32 120.9(4)
C30 C31 H31 119.5
C32 C31 H31 119.5
C27 C32 C31 121.6(4)
C27 C32 H32 119.2
C31 C32 H32 119.2
C34 C33 C38 113.9(3)
C34 C33 B1 125.5(3)
C38 C33 B1 120.7(3)
C35 C34 C33 122.8(4)
C35 C34 H34 118.6
C33 C34 H34 118.6
C36 C35 C34 121.0(4)
C36 C35 H35 119.5
C34 C35 H35 119.5
C37 C36 C35 119.1(4)
C37 C36 H36 120.5
C35 C36 H36 120.5
C36 C37 C38 119.7(4)
C36 C37 H37 120.1
C38 C37 H37 120.1
C37 C38 C33 123.5(4)
C37 C38 H38 118.3
C33 C38 H38 118.3
C40 C39 C44 114.6(3)
C40 C39 B1 125.0(3)
C44 C39 B1 120.4(3)
C41 C40 C39 122.3(4)
C41 C40 H40 118.8
C39 C40 H40 118.8
C42 C41 C40 120.9(4)
C42 C41 H41 119.5
C40 C41 H41 119.5
C41 C42 C43 118.8(4)
C41 C42 H42 120.6
C43 C42 H42 120.6
C44 C43 C42 119.9(4)
C44 C43 H43 120.0
C42 C43 H43 120.0
C43 C44 C39 123.4(4)
C43 C44 H44 118.3
C39 C44 H44 118.3
C2 N2 Co1 111.1(2)
C2 N2 H2C 109.4
Co1 N2 H2C 109.4
C2 N2 H2D 109.4
Co1 N2 H2D 109.4
H2C N2 H2D 108.0
C4 N3 Co1 110.93(19)
C4 N3 H3C 109.5
Co1 N3 H3C 109.5
C4 N3 H3D 109.5
Co1 N3 H3D 109.5
H3C N3 H3D 108.0
C6 N4 Co1 111.3(2)
C6 N4 H4C 109.4
Co1 N4 H4C 109.4
C6 N4 H4D 109.4
Co1 N4 H4D 109.4
H4C N4 H4D 108.0
C3 N5 C1 111.8(3)
C3 N5 C5 112.3(3)
C1 N5 C5 110.0(3)
C3 N5 Co1 106.7(2)
C1 N5 Co1 106.4(2)
C5 N5 Co1 109.3(2)
C17 O1 Co1 125.2(2)
C19 O2 Co1 123.5(2)
O3 C46 C47 116.3(13)
O3 C46 C45 115.8(14)
C47 C46 C45 127.3(17)
O3' C46' C45' 127.3(10)
O3' C46' C47' 124.5(8)
C45' C46' C47' 105.4(10)
C46' C47' H47D 109.5
C46' C47' H47E 109.5
H47D C47' H47E 109.5
C46' C47' H47F 109.5
H47D C47' H47F 109.5
H47E C47' H47F 109.5
C46' C45' H45D 109.5
C46' C45' H45E 109.5
H45D C45' H45E 109.5
C46' C45' H45F 109.5
H45D C45' H45F 109.5
H45E C45' H45F 109.5

loop_
_geom_bond_atom_site_label_1
_geom_bond_atom_site_label_2
_geom_bond_distance
Co1 O1 1.881(2)
Co1 O2 1.900(2)
Co1 N4 1.935(3)
Co1 N5 1.937(3)
Co1 N3 1.951(2)
Co1 N2 1.957(3)
Fe1 C7 2.029(4)
Fe1 C10 2.029(4)
Fe1 C8 2.034(4)
Fe1 C11 2.036(4)
Fe1 C9 2.036(4)
Fe1 C16 2.037(3)
Fe1 C12 2.039(4)
Fe1 C15 2.040(4)
Fe1 C13 2.045(4)
Fe1 C14 2.046(4)
B1 C21 1.646(5)
B1 C33 1.646(5)
B1 C39 1.648(5)
B1 C27 1.649(5)
C1 N5 1.498(4)
C1 C2 1.514(5)
C1 H1A 0.9700
C1 H1B 0.9700
C2 N2 1.478(4)
C2 H2A 0.9700
C2 H2B 0.9700
C3 N5 1.496(4)
C3 C4 1.514(5)
C3 H3A 0.9700
C3 H3B 0.9700
C4 N3 1.497(4)
C4 H4A 0.9700
C4 H4B 0.9700
C5 C6 1.489(5)
C5 N5 1.500(5)
C5 H5A 0.9700
C5 H5B 0.9700
C6 N4 1.467(4)
C6 H6A 0.9700
C6 H6B 0.9700
C7 C11 1.386(6)
C7 C8 1.406(7)
C7 H7 0.9300
C8 C9 1.389(6)
C8 H8 0.9300
C9 C10 1.366(6)
C9 H9 0.9300
C10 C11 1.369(6)
C10 H10 0.9300
C11 H11 0.9300
C12 C13 1.416(5)
C12 C16 1.428(5)
C12 H12 0.9300
C13 C14 1.388(6)
C13 H13 0.9300
C14 C15 1.401(5)
C14 H14 0.9300
C15 C16 1.433(5)
C15 H15 0.9300
C16 C17 1.466(4)
C17 O1 1.275(3)
C17 C18 1.400(4)
C18 C19 1.371(5)
C18 H18 0.9300
C19 O2 1.282(4)
C19 C20 1.505(4)
C20 H20A 0.9600
C20 H20B 0.9600
C20 H20C 0.9600
C21 C22 1.397(4)
C21 C26 1.397(4)
C22 C23 1.383(4)
C22 H22 0.9300
C23 C24 1.378(5)
C23 H23 0.9300
C24 C25 1.376(5)
C24 H24 0.9300
C25 C26 1.387(5)
C25 H25 0.9300
C26 H26 0.9300
C27 C32 1.387(5)
C27 C28 1.392(5)
C28 C29 1.391(5)
C28 H28 0.9300
C29 C30 1.352(6)
C29 H29 0.9300
C30 C31 1.364(6)
C30 H30 0.9300
C31 C32 1.398(6)
C31 H31 0.9300
C32 H32 0.9300
C33 C34 1.391(5)
C33 C38 1.398(5)
C34 C35 1.376(5)
C34 H34 0.9300
C35 C36 1.365(6)
C35 H35 0.9300
C36 C37 1.353(6)
C36 H36 0.9300
C37 C38 1.392(5)
C37 H37 0.9300
C38 H38 0.9300
C39 C40 1.394(5)
C39 C44 1.397(4)
C40 C41 1.393(5)
C40 H40 0.9300
C41 C42 1.360(6)
C41 H41 0.9300
C42 C43 1.380(6)
C42 H42 0.9300
C43 C44 1.379(5)
C43 H43 0.9300
C44 H44 0.9300
N2 H2C 0.9000
N2 H2D 0.9000
N3 H3C 0.9000
N3 H3D 0.9000
N4 H4C 0.9000
N4 H4D 0.9000
O3 C46 1.260(9)
C47 C46 1.499(9)
C47 H47A 0.9600
C47 H47B 0.9600
C47 H47C 0.9600
C45 C46 1.522(9)
C45 H45A 0.9600
C45 H45B 0.9600
C45 H45C 0.9600
C46' O3' 1.207(7)
C46' C45' 1.489(9)
C46' C47' 1.495(8)
C47' H47D 0.9600
C47' H47E 0.9600
C47' H47F 0.9600
C45' H45D 0.9600
C45' H45E 0.9600
C45' H45F 0.9600

loop_
_geom_torsion_atom_site_label_1
_geom_torsion_atom_site_label_2
_geom_torsion_atom_site_label_3
_geom_torsion_atom_site_label_4
_geom_torsion
N5 C1 C2 N2 41.9(4)
N5 C3 C4 N3 -44.3(4)
N5 C5 C6 N4 35.1(4)
C10 Fe1 C7 C11 -37.3(3)
C8 Fe1 C7 C11 -117.9(4)
C9 Fe1 C7 C11 -80.1(3)
C16 Fe1 C7 C11 108.3(3)
C12 Fe1 C7 C11 152.5(3)
C15 Fe1 C7 C11 67.5(3)
C13 Fe1 C7 C11 -171.4(3)
C14 Fe1 C7 C11 34.3(12)
C10 Fe1 C7 C8 80.6(3)
C11 Fe1 C7 C8 117.9(4)
C9 Fe1 C7 C8 37.8(3)
C16 Fe1 C7 C8 -133.8(3)
C12 Fe1 C7 C8 -89.6(3)
C15 Fe1 C7 C8 -174.6(3)
C13 Fe1 C7 C8 -53.5(4)
C14 Fe1 C7 C8 152.2(10)
C11 C7 C8 C9 0.4(5)
Fe1 C7 C8 C9 -60.2(3)
C11 C7 C8 Fe1 60.7(3)
C7 Fe1 C8 C9 118.2(4)
C10 Fe1 C8 C9 37.3(3)
C11 Fe1 C8 C9 80.3(3)
C16 Fe1 C8 C9 -173.9(3)
C12 Fe1 C8 C9 -133.5(3)
C15 Fe1 C8 C9 149.5(13)
C13 Fe1 C8 C9 -89.8(3)
C14 Fe1 C8 C9 -54.3(5)
C10 Fe1 C8 C7 -80.9(3)
C11 Fe1 C8 C7 -37.9(3)
C9 Fe1 C8 C7 -118.2(4)
C16 Fe1 C8 C7 67.9(4)
C12 Fe1 C8 C7 108.3(3)
C15 Fe1 C8 C7 31.2(15)
C13 Fe1 C8 C7 151.9(3)
C14 Fe1 C8 C7 -172.5(3)
C7 C8 C9 C10 -0.3(5)
Fe1 C8 C9 C10 -60.1(3)
C7 C8 C9 Fe1 59.9(3)
C7 Fe1 C9 C10 80.2(3)
C8 Fe1 C9 C10 118.6(4)
C11 Fe1 C9 C10 36.7(3)
C16 Fe1 C9 C10 151.2(10)
C12 Fe1 C9 C10 -173.9(2)
C15 Fe1 C9 C10 -54.3(4)
C13 Fe1 C9 C10 -133.6(3)
C14 Fe1 C9 C10 -90.9(3)
C7 Fe1 C9 C8 -38.3(3)
C10 Fe1 C9 C8 -118.6(4)
C11 Fe1 C9 C8 -81.8(3)
C16 Fe1 C9 C8 32.6(12)
C12 Fe1 C9 C8 67.6(4)
C15 Fe1 C9 C8 -172.9(4)
C13 Fe1 C9 C8 107.8(3)
C14 Fe1 C9 C8 150.5(3)
C8 C9 C10 C11 0.0(5)
Fe1 C9 C10 C11 -60.1(3)
C8 C9 C10 Fe1 60.0(3)
C7 Fe1 C10 C9 -82.3(3)
C8 Fe1 C10 C9 -37.9(3)
C11 Fe1 C10 C9 -120.1(4)
C16 Fe1 C10 C9 -172.4(3)
C12 Fe1 C10 C9 29.0(11)
C15 Fe1 C10 C9 150.0(3)
C13 Fe1 C10 C9 67.1(4)
C14 Fe1 C10 C9 106.6(3)
C7 Fe1 C10 C11 37.8(3)
C8 Fe1 C10 C11 82.1(3)
C9 Fe1 C10 C11 120.1(4)
C16 Fe1 C10 C11 -52.4(4)
C12 Fe1 C10 C11 149.1(9)
C15 Fe1 C10 C11 -89.9(3)
C13 Fe1 C10 C11 -172.8(3)
C14 Fe1 C10 C11 -133.4(3)
C9 C10 C11 C7 0.3(5)
Fe1 C10 C11 C7 -59.8(3)
C9 C10 C11 Fe1 60.1(3)
C8 C7 C11 C10 -0.4(5)
Fe1 C7 C11 C10 60.0(3)
C8 C7 C11 Fe1 -60.4(3)
C7 Fe1 C11 C10 -118.8(4)
C8 Fe1 C11 C10 -80.2(3)
C9 Fe1 C11 C10 -36.7(3)
C16 Fe1 C11 C10 151.9(3)
C12 Fe1 C11 C10 -170.8(3)
C15 Fe1 C11 C10 107.4(3)
C13 Fe1 C11 C10 33.5(12)
C14 Fe1 C11 C10 67.9(4)
C10 Fe1 C11 C7 118.8(4)
C8 Fe1 C11 C7 38.5(3)
C9 Fe1 C11 C7 82.1(3)
C16 Fe1 C11 C7 -89.4(3)
C12 Fe1 C11 C7 -52.0(5)
C15 Fe1 C11 C7 -133.8(3)
C13 Fe1 C11 C7 152.2(10)
C14 Fe1 C11 C7 -173.3(3)
C7 Fe1 C12 C13 151.7(3)
C10 Fe1 C12 C13 44.5(11)
C8 Fe1 C12 C13 108.1(3)
C11 Fe1 C12 C13 -173.9(3)
C9 Fe1 C12 C13 69.1(3)
C16 Fe1 C12 C13 -118.2(3)
C15 Fe1 C12 C13 -80.0(3)
C14 Fe1 C12 C13 -36.7(2)
C7 Fe1 C12 C16 -90.1(3)
C10 Fe1 C12 C16 162.8(9)
C8 Fe1 C12 C16 -133.7(3)
C11 Fe1 C12 C16 -55.7(4)
C9 Fe1 C12 C16 -172.7(2)
C15 Fe1 C12 C16 38.3(2)
C13 Fe1 C12 C16 118.2(3)
C14 Fe1 C12 C16 81.6(2)
C16 C12 C13 C14 -0.3(4)
Fe1 C12 C13 C14 59.4(3)
C16 C12 C13 Fe1 -59.7(2)
C7 Fe1 C13 C14 -174.1(3)
C10 Fe1 C13 C14 68.9(4)
C8 Fe1 C13 C14 150.3(3)
C11 Fe1 C13 C14 40.7(12)
C9 Fe1 C13 C14 107.2(3)
C16 Fe1 C13 C14 -81.5(3)
C12 Fe1 C13 C14 -120.0(4)
C15 Fe1 C13 C14 -36.9(2)
C7 Fe1 C13 C12 -54.1(4)
C10 Fe1 C13 C12 -171.1(3)
C8 Fe1 C13 C12 -89.8(3)
C11 Fe1 C13 C12 160.7(10)
C9 Fe1 C13 C12 -132.8(3)
C16 Fe1 C13 C12 38.5(2)
C15 Fe1 C13 C12 83.1(3)
C14 Fe1 C13 C12 120.0(4)
C12 C13 C14 C15 0.0(5)
Fe1 C13 C14 C15 58.9(3)
C12 C13 C14 Fe1 -58.9(3)
C7 Fe1 C14 C13 159.1(10)
C10 Fe1 C14 C13 -132.6(3)
C8 Fe1 C14 C13 -54.7(4)
C11 Fe1 C14 C13 -171.4(2)
C9 Fe1 C14 C13 -90.1(3)
C16 Fe1 C14 C13 81.9(2)
C12 Fe1 C14 C13 37.5(2)
C15 Fe1 C14 C13 120.5(3)
C7 Fe1 C14 C15 38.6(12)
C10 Fe1 C14 C15 106.9(3)
C8 Fe1 C14 C15 -175.2(3)
C11 Fe1 C14 C15 68.0(3)
C9 Fe1 C14 C15 149.3(3)
C16 Fe1 C14 C15 -38.6(2)
C12 Fe1 C14 C15 -83.0(2)
C13 Fe1 C14 C15 -120.5(3)
C13 C14 C15 C16 0.4(4)
Fe1 C14 C15 C16 59.5(2)
C13 C14 C15 Fe1 -59.2(3)
C7 Fe1 C15 C14 -172.5(3)
C10 Fe1 C15 C14 -91.1(3)
C8 Fe1 C15 C14 160.1(13)
C11 Fe1 C15 C14 -133.5(3)
C9 Fe1 C15 C14 -56.1(4)
C16 Fe1 C15 C14 118.4(4)
C12 Fe1 C15 C14 80.3(3)
C13 Fe1 C15 C14 36.5(2)
C7 Fe1 C15 C16 69.0(3)
C10 Fe1 C15 C16 150.5(2)
C8 Fe1 C15 C16 41.7(15)
C11 Fe1 C15 C16 108.1(3)
C9 Fe1 C15 C16 -174.5(3)
C12 Fe1 C15 C16 -38.1(2)
C13 Fe1 C15 C16 -82.0(2)
C14 Fe1 C15 C16 -118.4(4)
C13 C12 C16 C15 0.6(4)
Fe1 C12 C16 C15 -59.5(2)
C13 C12 C16 C17 179.5(3)
Fe1 C12 C16 C17 119.4(3)
C13 C12 C16 Fe1 60.0(3)
C14 C15 C16 C12 -0.6(4)
Fe1 C15 C16 C12 59.5(2)
C14 C15 C16 C17 -179.4(3)
Fe1 C15 C16 C17 -119.4(3)
C14 C15 C16 Fe1 -60.1(3)
C7 Fe1 C16 C12 108.1(3)
C10 Fe1 C16 C12 -174.8(3)
C8 Fe1 C16 C12 68.3(3)
C11 Fe1 C16 C12 151.0(2)
C9 Fe1 C16 C12 40.2(12)
C15 Fe1 C16 C12 -118.7(3)
C13 Fe1 C16 C12 -38.1(2)
C14 Fe1 C16 C12 -81.0(2)
C7 Fe1 C16 C15 -133.3(3)
C10 Fe1 C16 C15 -56.1(4)
C8 Fe1 C16 C15 -173.0(3)
C11 Fe1 C16 C15 -90.3(3)
C9 Fe1 C16 C15 158.8(11)
C12 Fe1 C16 C15 118.7(3)
C13 Fe1 C16 C15 80.5(3)
C14 Fe1 C16 C15 37.6(2)
C7 Fe1 C16 C17 -10.3(4)
C10 Fe1 C16 C17 66.8(4)
C8 Fe1 C16 C17 -50.1(4)
C11 Fe1 C16 C17 32.6(4)
C9 Fe1 C16 C17 -78.3(12)
C12 Fe1 C16 C17 -118.4(4)
C15 Fe1 C16 C17 122.9(4)
C13 Fe1 C16 C17 -156.5(4)
C14 Fe1 C16 C17 160.6(4)
C12 C16 C17 O1 -1.1(5)
C15 C16 C17 O1 177.6(3)
Fe1 C16 C17 O1 87.0(3)
C12 C16 C17 C18 176.7(3)
C15 C16 C17 C18 -4.7(5)
Fe1 C16 C17 C18 -95.3(4)
O1 C17 C18 C19 3.0(5)
C16 C17 C18 C19 -174.6(3)
C17 C18 C19 O2 -2.8(6)
C17 C18 C19 C20 177.1(3)
C33 B1 C21 C22 115.5(3)
C39 B1 C21 C22 -3.4(4)
C27 B1 C21 C22 -123.5(3)
C33 B1 C21 C26 -64.7(4)
C39 B1 C21 C26 176.4(3)
C27 B1 C21 C26 56.3(4)
C26 C21 C22 C23 0.7(4)
B1 C21 C22 C23 -179.5(3)
C21 C22 C23 C24 0.8(5)
C22 C23 C24 C25 -1.1(5)
C23 C24 C25 C26 -0.1(5)
C24 C25 C26 C21 1.8(5)
C22 C21 C26 C25 -2.0(5)
B1 C21 C26 C25 178.2(3)
C21 B1 C27 C32 -134.9(4)
C33 B1 C27 C32 -13.8(5)
C39 B1 C27 C32 104.4(4)
C21 B1 C27 C28 47.0(4)
C33 B1 C27 C28 168.0(3)
C39 B1 C27 C28 -73.8(4)
C32 C27 C28 C29 -1.4(6)
B1 C27 C28 C29 176.9(3)
C27 C28 C29 C30 0.2(6)
C28 C29 C30 C31 0.8(7)
C29 C30 C31 C32 -0.4(8)
C28 C27 C32 C31 1.8(6)
B1 C27 C32 C31 -176.4(4)
C30 C31 C32 C27 -1.0(8)
C21 B1 C33 C34 16.5(5)
C39 B1 C33 C34 137.6(4)
C27 B1 C33 C34 -102.6(4)
C21 B1 C33 C38 -163.8(3)
C39 B1 C33 C38 -42.7(4)
C27 B1 C33 C38 77.2(4)
C38 C33 C34 C35 -0.5(6)
B1 C33 C34 C35 179.3(4)
C33 C34 C35 C36 0.0(8)
C34 C35 C36 C37 0.4(8)
C35 C36 C37 C38 -0.2(7)
C36 C37 C38 C33 -0.4(6)
C34 C33 C38 C37 0.7(5)
B1 C33 C38 C37 -179.1(3)
C21 B1 C39 C40 -109.2(4)
C33 B1 C39 C40 129.8(3)
C27 B1 C39 C40 9.5(5)
C21 B1 C39 C44 71.2(4)
C33 B1 C39 C44 -49.8(4)
C27 B1 C39 C44 -170.2(3)
C44 C39 C40 C41 0.6(5)
B1 C39 C40 C41 -179.1(3)
C39 C40 C41 C42 -0.3(6)
C40 C41 C42 C43 0.3(6)
C41 C42 C43 C44 -0.7(6)
C42 C43 C44 C39 1.1(6)
C40 C39 C44 C43 -1.0(5)
B1 C39 C44 C43 178.7(3)
C1 C2 N2 Co1 -18.3(4)
O1 Co1 N2 C2 -179.7(2)
O2 Co1 N2 C2 84.7(2)
N4 Co1 N2 C2 -93.3(2)
N5 Co1 N2 C2 -6.1(2)
N3 Co1 N2 C2 38.7(8)
C3 C4 N3 Co1 23.5(4)
O1 Co1 N3 C4 174.4(2)
O2 Co1 N3 C4 -90.0(2)
N4 Co1 N3 C4 88.1(2)
N5 Co1 N3 C4 0.7(3)
N2 Co1 N3 C4 -44.1(8)
C5 C6 N4 Co1 -31.0(4)
O1 Co1 N4 C6 -165.2(2)
O2 Co1 N4 C6 -3(3)
N5 Co1 N4 C6 15.4(2)
N3 Co1 N4 C6 -71.6(2)
N2 Co1 N4 C6 101.5(2)
C4 C3 N5 C1 160.3(3)
C4 C3 N5 C5 -75.5(4)
C4 C3 N5 Co1 44.3(4)
C2 C1 N5 C3 -161.9(3)
C2 C1 N5 C5 72.6(4)
C2 C1 N5 Co1 -45.8(4)
C6 C5 N5 C3 95.4(4)
C6 C5 N5 C1 -139.4(3)
C6 C5 N5 Co1 -22.8(4)
O1 Co1 N5 C3 -123.0(9)
O2 Co1 N5 C3 61.8(3)
N4 Co1 N5 C3 -117.6(3)
N3 Co1 N5 C3 -25.0(3)
N2 Co1 N5 C3 148.5(3)
O1 Co1 N5 C1 117.5(9)
O2 Co1 N5 C1 -57.7(2)
N4 Co1 N5 C1 122.9(2)
N3 Co1 N5 C1 -144.5(2)
N2 Co1 N5 C1 28.9(2)
O1 Co1 N5 C5 -1.3(11)
O2 Co1 N5 C5 -176.5(2)
N4 Co1 N5 C5 4.1(2)
N3 Co1 N5 C5 96.7(2)
N2 Co1 N5 C5 -89.9(2)
C18 C17 O1 Co1 2.0(4)
C16 C17 O1 Co1 179.6(2)
O2 Co1 O1 C17 -5.0(2)
N4 Co1 O1 C17 174.3(2)
N5 Co1 O1 C17 18E1(5)
N3 Co1 O1 C17 82.1(2)
N2 Co1 O1 C17 -92.1(2)
C18 C19 O2 Co1 -2.2(5)
C20 C19 O2 Co1 177.8(2)
O1 Co1 O2 C19 5.1(3)
N4 Co1 O2 C19 -157(3)
N5 Co1 O2 C19 -175.4(3)
N3 Co1 O2 C19 -88.4(3)
N2 Co1 O2 C19 98.3(3)
